data_4310368
loop_
_publ_author_name
'Xuenian Chen'
'Soyoung Lim'
'Christine E. Ple\<cnik'
'Shengming Liu'
'Bin Du'
'Edward A. Meyers'
'Sheldon G. Shore'

_publ_section_title
;
 Europium(II) and Ytterbium(II) Cyclic Organohydroborates: An Europium(II)
 Complex with an Agostic Interaction
;
_journal_name_full 'Inorganic Chemistry'
_journal_page_first 692
_journal_page_last 698
_journal_paper_doi 10.1021/ic030249s
_journal_volume 43
_journal_year 2004
_chemical_formula_sum 'C32 H64 B2 Eu O4'
_chemical_formula_weight 686.41
_chemical_name_common 'Tetrakis(tetrahydrofuran)europium bis(cyclooctane-1,5-diyl dihydridoborate)'
_chemical_name_systematic
;
   ?
;
_space_group_IT_number 33
_symmetry_cell_setting orthorhombic
_symmetry_space_group_name_Hall 'P 2c -2n'
_symmetry_space_group_name_H-M 'P n a 21'
_atom_sites_solution_hydrogens geom
_atom_sites_solution_primary direct
_atom_sites_solution_secondary difmap
_audit_creation_method SHELXL-97
_cell_angle_alpha 90.00
_cell_angle_beta 90.00
_cell_angle_gamma 90.00
_cell_formula_units_Z 4
_cell_length_a 21.9748(3)
_cell_length_b 9.30970(10)
_cell_length_c 16.8162(2)
_cell_measurement_reflns_used '10 frames'
_cell_measurement_temperature 150(2)
_cell_volume 3440.24(7)
_computing_cell_refinement 'DENZO (Otwinowsky & Minor, 1997)'
_computing_data_collection 'COLLECT (Nonius, 1999)'
_computing_data_reduction 'DENZO (Otwinowsky & Minor, 1997)'
_computing_structure_refinement 'SHELXL-97 (Sheldrick, 1997)'
_computing_structure_solution 'SHELXS-97 (Sheldrick, 1990)'
_diffrn_ambient_temperature 150(2)
_diffrn_measured_fraction_theta_full 0.999
_diffrn_measured_fraction_theta_max 0.999
_diffrn_measurement_device_type 'Nonius KappaCCD'
_diffrn_measurement_method 'omega at 55/-55'
_diffrn_radiation_monochromator graphite
_diffrn_radiation_source 'fine-focus sealed tube'
_diffrn_radiation_type MoK\a
_diffrn_radiation_wavelength 0.71073
_diffrn_reflns_av_R_equivalents 0.065
_diffrn_reflns_av_sigmaI/netI 0.0305
_diffrn_reflns_limit_h_max 26
_diffrn_reflns_limit_h_min -25
_diffrn_reflns_limit_k_max 11
_diffrn_reflns_limit_k_min -11
_diffrn_reflns_limit_l_max 20
_diffrn_reflns_limit_l_min -19
_diffrn_reflns_number 52217
_diffrn_reflns_theta_full 25.00
_diffrn_reflns_theta_max 25.00
_diffrn_reflns_theta_min 2.21
_exptl_absorpt_coefficient_mu 1.855
_exptl_absorpt_correction_T_max 0.8081
_exptl_absorpt_correction_T_min 0.8081
_exptl_absorpt_correction_type none
_exptl_crystal_colour orange
_exptl_crystal_density_diffrn 1.325
_exptl_crystal_density_method 'not measured'
_exptl_crystal_description 'rectangular block'
_exptl_crystal_F_000 1444
_exptl_crystal_size_max 0.12
_exptl_crystal_size_mid 0.12
_exptl_crystal_size_min 0.12
_refine_diff_density_max 1.297
_refine_diff_density_min -1.175
_refine_diff_density_rms 0.076
_refine_ls_abs_structure_details 'Flack H D (1983), Acta Cryst. A39, 876-881'
_refine_ls_abs_structure_Flack 0.523(15)
_refine_ls_extinction_method none
_refine_ls_goodness_of_fit_ref 1.148
_refine_ls_hydrogen_treatment mixed
_refine_ls_matrix_type full
_refine_ls_number_parameters 385
_refine_ls_number_reflns 5766
_refine_ls_number_restraints 1
_refine_ls_restrained_S_all 1.148
_refine_ls_R_factor_all 0.0430
_refine_ls_R_factor_gt 0.0314
_refine_ls_shift/su_max 0.063
_refine_ls_shift/su_mean 0.001
_refine_ls_structure_factor_coef Fsqd
_refine_ls_weighting_details 'calc w=1/[\s^2^(Fo^2^)+(0.0258P)^2^+4.0298P] where P=(Fo^2^+2Fc^2^)/3'
_refine_ls_weighting_scheme calc
_refine_ls_wR_factor_gt 0.0654
_refine_ls_wR_factor_ref 0.0702
_reflns_number_gt 4990
_reflns_number_total 5766
_reflns_threshold_expression >2sigma(I)
_cod_data_source_file ic030249s_1.cif
_cod_data_source_block Compound1
_cod_depositor_comments
;
The following automatic conversions were performed:
'_symmetry_cell_setting' value 'Orthorhombic' changed to 'orthorhombic'
according to '/home/saulius/struct/CIF-dictionaries/cif_core.dic'
dictionary named 'cif_core.dic' version 2.4.1 from 2010-06-29.

Automatic conversion script
Id: cif_fix_enum 1527 2010-12-29 10:47:43Z saulius 
;
_cod_database_code 4310368

loop_
_symmetry_equiv_pos_as_xyz
'x, y, z'
'-x, -y, z+1/2'
'x+1/2, -y+1/2, z'
'-x+1/2, y+1/2, z+1/2'

loop_
_atom_site_label
_atom_site_type_symbol
_atom_site_fract_x
_atom_site_fract_y
_atom_site_fract_z
_atom_site_U_iso_or_equiv
_atom_site_adp_type
_atom_site_occupancy
_atom_site_symmetry_multiplicity
_atom_site_calc_flag
_atom_site_refinement_flags
_atom_site_disorder_assembly
_atom_site_disorder_group
Eu Eu 0.849736(8) 0.021971(19) 1.24716(3) 0.02850(7) Uani 1 1 d . . .
B1 B 0.7494(3) 0.1926(7) 1.2860(4) 0.0334(13) Uani 1 1 d . . .
H1 H 0.7629(19) 0.101(5) 1.331(3) 0.015(11) Uiso 1 1 d . . .
H2 H 0.791(2) 0.259(4) 1.263(3) 0.036(14) Uiso 1 1 d . . .
C11 C 0.7157(3) 0.1119(6) 1.2132(3) 0.0384(13) Uani 1 1 d . . .
H11 H 0.738(2) 0.039(6) 1.183(3) 0.029(13) Uiso 1 1 d . . .
C12 C 0.6947(3) 0.2261(9) 1.1518(4) 0.0501(18) Uani 1 1 d . . .
H12A H 0.7313 0.2720 1.1285 0.060 Uiso 1 1 calc . . .
H12B H 0.6729 0.1766 1.1082 0.060 Uiso 1 1 calc . . .
C13 C 0.6538(3) 0.3425(7) 1.1849(4) 0.0504(16) Uani 1 1 d . . .
H13A H 0.6126 0.3020 1.1932 0.060 Uiso 1 1 calc . . .
H13B H 0.6503 0.4205 1.1451 0.060 Uiso 1 1 calc . . .
C14 C 0.6763(3) 0.4062(6) 1.2632(4) 0.051(2) Uani 1 1 d . . .
H14A H 0.6429 0.4634 1.2868 0.062 Uiso 1 1 calc . . .
H14B H 0.7102 0.4731 1.2513 0.062 Uiso 1 1 calc . . .
C15 C 0.6984(3) 0.2974(7) 1.3256(4) 0.0382(15) Uani 1 1 d . . .
H15 H 0.713(2) 0.354(5) 1.373(3) 0.033(14) Uiso 1 1 d . . .
C16 C 0.6469(2) 0.2027(6) 1.3587(3) 0.0404(13) Uani 1 1 d . . .
H16A H 0.6634 0.1457 1.4036 0.048 Uiso 1 1 calc . . .
H16B H 0.6149 0.2662 1.3804 0.048 Uiso 1 1 calc . . .
C17 C 0.6176(2) 0.0999(6) 1.2997(3) 0.0435(14) Uani 1 1 d . . .
H17A H 0.5895 0.1550 1.2653 0.052 Uiso 1 1 calc . . .
H17B H 0.5930 0.0289 1.3296 0.052 Uiso 1 1 calc . . .
C18 C 0.66335(19) 0.0185(5) 1.2464(12) 0.0428(11) Uani 1 1 d . . .
H18A H 0.6409 -0.0242 1.2012 0.051 Uiso 1 1 calc . . .
H18B H 0.6812 -0.0613 1.2776 0.051 Uiso 1 1 calc . . .
B2 B 0.9039(3) 0.1728(9) 1.1124(5) 0.0349(17) Uani 1 1 d . . .
H3 H 0.849(2) 0.134(6) 1.116(4) 0.052(17) Uiso 1 1 d . . .
H4 H 0.923(3) 0.148(7) 1.179(4) 0.052(19) Uiso 1 1 d . . .
C21 C 0.9060(3) 0.3431(6) 1.0901(4) 0.0478(15) Uani 1 1 d . . .
H21 H 0.886(3) 0.413(7) 1.134(4) 0.060(17) Uiso 1 1 d . . .
C22 C 0.9730(4) 0.3858(9) 1.0882(5) 0.063(2) Uani 1 1 d . . .
H22A H 0.9753 0.4878 1.0719 0.076 Uiso 1 1 calc . . .
H22B H 0.9888 0.3801 1.1433 0.076 Uiso 1 1 calc . . .
C23 C 1.0154(3) 0.3024(8) 1.0360(4) 0.0587(18) Uani 1 1 d . . .
H23A H 1.0578 0.3246 1.0516 0.070 Uiso 1 1 calc . . .
H23B H 1.0098 0.3345 0.9803 0.070 Uiso 1 1 calc . . .
C24 C 1.0060(3) 0.1401(7) 1.0398(4) 0.0536(16) Uani 1 1 d . . .
H24A H 1.0270 0.1029 1.0877 0.064 Uiso 1 1 calc . . .
H24B H 1.0257 0.0960 0.9928 0.064 Uiso 1 1 calc . . .
C25 C 0.9391(2) 0.0915(6) 1.0425(3) 0.0382(13) Uani 1 1 d . . .
H25 H 0.939(3) -0.024(7) 1.044(4) 0.07(2) Uiso 1 1 d . . .
C26 C 0.9054(3) 0.1157(6) 0.9628(3) 0.0422(14) Uani 1 1 d . . .
H26A H 0.9289 0.0693 0.9197 0.051 Uiso 1 1 calc . . .
H26B H 0.8652 0.0675 0.9656 0.051 Uiso 1 1 calc . . .
C27 C 0.8955(3) 0.2726(6) 0.9415(3) 0.0479(15) Uani 1 1 d . . .
H27A H 0.8652 0.2779 0.8980 0.057 Uiso 1 1 calc . . .
H27B H 0.9343 0.3122 0.9209 0.057 Uiso 1 1 calc . . .
C28 C 0.8737(3) 0.3673(7) 1.0103(4) 0.0539(16) Uani 1 1 d . . .
H28A H 0.8296 0.3509 1.0180 0.065 Uiso 1 1 calc . . .
H28B H 0.8791 0.4692 0.9948 0.065 Uiso 1 1 calc . . .
O1 O 0.9137(2) 0.1489(6) 1.3558(3) 0.0433(13) Uani 1 1 d . . .
C31 C 0.8880(3) 0.1632(8) 1.4350(4) 0.0570(17) Uani 1 1 d . . .
H31A H 0.8824 0.0675 1.4596 0.068 Uiso 1 1 calc . . .
H31B H 0.8481 0.2122 1.4327 0.068 Uiso 1 1 calc . . .
C32 C 0.9330(3) 0.2513(8) 1.4825(4) 0.067(2) Uani 1 1 d . . .
H32A H 0.9593 0.1889 1.5156 0.080 Uiso 1 1 calc . . .
H32B H 0.9118 0.3209 1.5173 0.080 Uiso 1 1 calc . . .
C33 C 0.9707(4) 0.3295(16) 1.4180(6) 0.118(6) Uani 1 1 d . . .
H33A H 0.9603 0.4329 1.4163 0.141 Uiso 1 1 calc . . .
H33B H 1.0148 0.3198 1.4288 0.141 Uiso 1 1 calc . . .
C34 C 0.9554(4) 0.2625(9) 1.3459(5) 0.088(3) Uani 1 1 d . . .
H34A H 0.9929 0.2247 1.3209 0.106 Uiso 1 1 calc . . .
H34B H 0.9377 0.3347 1.3095 0.106 Uiso 1 1 calc . . .
O2 O 0.8305(2) -0.1758(6) 1.3564(3) 0.0439(13) Uani 1 1 d . . .
C41 C 0.7850(4) -0.1787(8) 1.4190(4) 0.0525(18) Uani 1 1 d . . .
H41A H 0.7496 -0.1178 1.4049 0.063 Uiso 1 1 calc . . .
H41B H 0.8022 -0.1446 1.4699 0.063 Uiso 1 1 calc . . .
C42 C 0.7669(3) -0.3339(7) 1.4244(4) 0.0442(14) Uani 1 1 d . . .
H42A H 0.7357 -0.3582 1.3840 0.053 Uiso 1 1 calc . . .
H42B H 0.7508 -0.3573 1.4778 0.053 Uiso 1 1 calc . . .
C43 C 0.8261(3) -0.4121(7) 1.4083(4) 0.0531(16) Uani 1 1 d . . .
H43A H 0.8466 -0.4380 1.4588 0.064 Uiso 1 1 calc . . .
H43B H 0.8188 -0.5008 1.3773 0.064 Uiso 1 1 calc . . .
C44 C 0.8639(3) -0.3077(8) 1.3618(5) 0.065(2) Uani 1 1 d . . .
H44A H 0.9033 -0.2913 1.3888 0.078 Uiso 1 1 calc . . .
H44B H 0.8721 -0.3461 1.3079 0.078 Uiso 1 1 calc . . .
O3 O 0.94600(14) -0.1381(3) 1.2337(3) 0.0403(11) Uani 1 1 d . . .
C51 C 1.0035(2) -0.0876(6) 1.2633(5) 0.055(2) Uani 1 1 d . . .
H51A H 1.0036 -0.0891 1.3222 0.066 Uiso 1 1 calc . . .
H51B H 1.0108 0.0122 1.2454 0.066 Uiso 1 1 calc . . .
C52 C 1.0519(2) -0.1845(6) 1.2319(4) 0.052(2) Uani 1 1 d . . .
H52A H 1.0835 -0.2032 1.2726 0.062 Uiso 1 1 calc . . .
H52B H 1.0715 -0.1428 1.1841 0.062 Uiso 1 1 calc . . .
C53 C 1.0179(3) -0.3187(7) 1.2117(4) 0.0519(16) Uani 1 1 d . . .
H53A H 1.0127 -0.3809 1.2590 0.062 Uiso 1 1 calc . . .
H53B H 1.0388 -0.3737 1.1693 0.062 Uiso 1 1 calc . . .
C54 C 0.9575(3) -0.2609(6) 1.1831(3) 0.0445(14) Uani 1 1 d . . .
H54A H 0.9599 -0.2317 1.1266 0.053 Uiso 1 1 calc . . .
H54B H 0.9250 -0.3338 1.1891 0.053 Uiso 1 1 calc . . .
O4 O 0.8144(2) -0.1923(6) 1.1591(2) 0.0383(11) Uani 1 1 d . . .
C61 C 0.8180(3) -0.1940(9) 1.0729(4) 0.056(2) Uani 1 1 d . . .
H61A H 0.8458 -0.2706 1.0544 0.067 Uiso 1 1 calc . . .
H61B H 0.8326 -0.1004 1.0524 0.067 Uiso 1 1 calc . . .
C62 C 0.7544(3) -0.2225(9) 1.0462(4) 0.064(2) Uani 1 1 d . . .
H62A H 0.7314 -0.1316 1.0406 0.077 Uiso 1 1 calc . . .
H62B H 0.7542 -0.2734 0.9945 0.077 Uiso 1 1 calc . . .
C63 C 0.7279(4) -0.3128(10) 1.1090(4) 0.078(2) Uani 1 1 d . . .
H63A H 0.7248 -0.4138 1.0911 0.094 Uiso 1 1 calc . . .
H63B H 0.6867 -0.2783 1.1233 0.094 Uiso 1 1 calc . . .
C64 C 0.7702(3) -0.3009(7) 1.1793(3) 0.0515(16) Uani 1 1 d . . .
H64A H 0.7474 -0.2728 1.2276 0.062 Uiso 1 1 calc . . .
H64B H 0.7906 -0.3940 1.1894 0.062 Uiso 1 1 calc . . .

loop_
_atom_site_aniso_label
_atom_site_aniso_U_11
_atom_site_aniso_U_22
_atom_site_aniso_U_33
_atom_site_aniso_U_23
_atom_site_aniso_U_13
_atom_site_aniso_U_12
Eu 0.02659(11) 0.03173(12) 0.02717(11) 0.0010(3) -0.0001(2) -0.00126(8)
B1 0.032(3) 0.030(3) 0.038(3) 0.001(3) -0.001(3) -0.001(3)
C11 0.037(3) 0.038(3) 0.040(3) -0.002(2) 0.004(2) -0.002(3)
C12 0.043(4) 0.073(6) 0.035(4) 0.007(3) 0.002(3) -0.003(4)
C13 0.052(4) 0.050(4) 0.050(4) 0.022(3) 0.002(3) 0.010(3)
C14 0.051(3) 0.034(3) 0.068(6) 0.011(3) -0.002(3) 0.006(2)
C15 0.047(4) 0.033(4) 0.035(3) -0.003(3) -0.001(3) 0.004(3)
C16 0.035(3) 0.041(3) 0.045(3) 0.005(2) 0.015(3) 0.002(3)
C17 0.030(3) 0.046(4) 0.055(4) 0.004(3) 0.006(3) -0.009(2)
C18 0.037(2) 0.039(2) 0.053(3) -0.009(7) -0.006(8) -0.0065(18)
B2 0.032(4) 0.035(4) 0.037(4) 0.006(3) 0.004(3) -0.005(3)
C21 0.062(4) 0.040(4) 0.041(3) -0.001(3) 0.005(3) 0.001(3)
C22 0.099(7) 0.043(4) 0.048(4) 0.008(3) -0.004(4) -0.003(4)
C23 0.047(4) 0.075(5) 0.054(4) 0.013(3) 0.000(3) -0.026(3)
C24 0.039(3) 0.062(4) 0.059(4) 0.010(3) 0.006(3) -0.001(3)
C25 0.037(3) 0.032(3) 0.045(3) 0.008(2) 0.003(2) 0.000(2)
C26 0.046(3) 0.047(4) 0.034(3) 0.001(3) 0.008(2) -0.004(3)
C27 0.060(4) 0.053(4) 0.031(3) 0.010(3) -0.002(3) -0.004(3)
C28 0.071(4) 0.041(4) 0.050(4) 0.012(3) -0.006(3) 0.011(3)
O1 0.041(3) 0.049(3) 0.040(3) -0.015(2) 0.001(2) -0.011(2)
C31 0.060(5) 0.066(5) 0.045(4) -0.007(3) 0.009(3) -0.007(3)
C32 0.085(6) 0.066(5) 0.049(4) -0.015(3) -0.017(4) -0.010(4)
C33 0.061(6) 0.198(15) 0.095(7) -0.095(8) 0.021(5) -0.056(8)
C34 0.107(7) 0.082(6) 0.075(5) -0.032(4) 0.024(5) -0.056(5)
O2 0.053(3) 0.040(3) 0.039(3) 0.014(2) 0.009(2) 0.000(2)
C41 0.067(5) 0.053(4) 0.037(4) 0.003(3) 0.017(4) -0.008(4)
C42 0.044(4) 0.043(4) 0.046(3) 0.011(3) 0.006(3) -0.001(3)
C43 0.052(4) 0.039(4) 0.068(4) 0.016(3) 0.010(3) 0.002(3)
C44 0.054(4) 0.063(5) 0.078(5) 0.030(4) 0.008(4) 0.015(3)
O3 0.0304(17) 0.0365(17) 0.054(3) -0.007(2) 0.0005(19) 0.0058(13)
C51 0.037(3) 0.052(3) 0.075(7) -0.025(4) -0.013(3) 0.006(2)
C52 0.040(3) 0.048(3) 0.068(6) -0.010(3) -0.008(3) 0.007(2)
C53 0.047(3) 0.045(4) 0.063(4) -0.005(3) -0.012(3) 0.016(3)
C54 0.045(3) 0.038(3) 0.051(3) -0.007(3) 0.000(3) 0.005(3)
O4 0.043(2) 0.038(3) 0.033(2) -0.0070(19) -0.0041(19) -0.006(2)
C61 0.059(5) 0.068(5) 0.042(4) -0.011(3) 0.003(3) -0.028(4)
C62 0.051(4) 0.090(6) 0.051(4) 0.002(4) -0.014(3) -0.015(4)
C63 0.076(5) 0.115(7) 0.044(4) 0.002(4) -0.007(4) -0.048(5)
C64 0.068(4) 0.046(4) 0.040(3) 0.006(3) -0.002(3) -0.029(3)

loop_
_atom_type_symbol
_atom_type_description
_atom_type_scat_dispersion_real
_atom_type_scat_dispersion_imag
_atom_type_scat_source
C C 0.0033 0.0016 'International Tables Vol C Tables 4.2.6.8 and 6.1.1.4'
H H 0.0000 0.0000 'International Tables Vol C Tables 4.2.6.8 and 6.1.1.4'
B B 0.0013 0.0007 'International Tables Vol C Tables 4.2.6.8 and 6.1.1.4'
O O 0.0106 0.0060 'International Tables Vol C Tables 4.2.6.8 and 6.1.1.4'
Eu Eu -0.1578 3.6682 'International Tables Vol C Tables 4.2.6.8 and 6.1.1.4'

loop_
_geom_angle_atom_site_label_1
_geom_angle_atom_site_label_2
_geom_angle_atom_site_label_3
_geom_angle
_geom_angle_site_symmetry_1
_geom_angle_site_symmetry_3
_geom_angle_publ_flag
O1 Eu O3 83.18(13) . . ?
O1 Eu O4 155.88(16) . . ?
O3 Eu O4 75.75(13) . . ?
O1 Eu O2 85.06(16) . . ?
O3 Eu O2 77.91(14) . . ?
O4 Eu O2 79.24(14) . . ?
O1 Eu B1 90.22(17) . . ?
O3 Eu B1 171.45(17) . . ?
O4 Eu B1 109.47(17) . . ?
O2 Eu B1 96.17(17) . . ?
O1 Eu B2 96.15(17) . . ?
O3 Eu B2 82.90(18) . . ?
O4 Eu B2 92.79(19) . . ?
O2 Eu B2 160.5(2) . . ?
B1 Eu B2 103.3(2) . . ?
O1 Eu C11 121.30(15) . . ?
O3 Eu C11 155.30(14) . . ?
O4 Eu C11 79.62(15) . . ?
O2 Eu C11 99.42(14) . . ?
B1 Eu C11 31.13(16) . . ?
B2 Eu C11 96.56(19) . . ?
O1 Eu H1 83.3(10) . . ?
O3 Eu H1 147.8(10) . . ?
O4 Eu H1 108.7(11) . . ?
O2 Eu H1 71.9(10) . . ?
B1 Eu H1 24.8(10) . . ?
B2 Eu H1 127.5(10) . . ?
C11 Eu H1 45.2(10) . . ?
O1 Eu H2 79.0(11) . . ?
O3 Eu H2 155.6(10) . . ?
O4 Eu H2 124.5(11) . . ?
O2 Eu H2 116.6(11) . . ?
B1 Eu H2 24.7(10) . . ?
B2 Eu H2 82.6(11) . . ?
C11 Eu H2 46.6(10) . . ?
H1 Eu H2 45.6(15) . . ?
O1 Eu H11 138.7(12) . . ?
O3 Eu H11 138.1(12) . . ?
O4 Eu H11 63.0(12) . . ?
O2 Eu H11 100.1(12) . . ?
B1 Eu H11 48.6(12) . . ?
B2 Eu H11 91.8(11) . . ?
C11 Eu H11 17.5(11) . . ?
H1 Eu H11 60.4(15) . . ?
H2 Eu H11 62.0(16) . . ?
O1 Eu H3 116.3(14) . . ?
O3 Eu H3 99.8(13) . . ?
O4 Eu H3 79.2(14) . . ?
O2 Eu H3 158.3(14) . . ?
B1 Eu H3 88.0(13) . . ?
B2 Eu H3 25.0(13) . . ?
C11 Eu H3 73.6(13) . . ?
H1 Eu H3 112.4(16) . . ?
H2 Eu H3 74.0(18) . . ?
H11 Eu H3 67.0(17) . . ?
O1 Eu H4 74.8(15) . . ?
O3 Eu H4 71.3(15) . . ?
O4 Eu H4 108.5(15) . . ?
O2 Eu H4 144.7(15) . . ?
B1 Eu H4 112.2(15) . . ?
B2 Eu H4 23.4(15) . . ?
C11 Eu H4 115.7(15) . . ?
H1 Eu H4 131.9(19) . . ?
H2 Eu H4 88.0(19) . . ?
H11 Eu H4 114.2(18) . . ?
H3 Eu H4 48.2(19) . . ?
C11 B1 C15 105.8(5) . . ?
C11 B1 Eu 85.5(3) . . ?
C15 B1 Eu 168.2(4) . . ?
C11 B1 H1 105(2) . . ?
C15 B1 H1 110(2) . . ?
Eu B1 H1 62(2) . . ?
C11 B1 H2 111(3) . . ?
C15 B1 H2 111(2) . . ?
Eu B1 H2 67(2) . . ?
H1 B1 H2 113(3) . . ?
C18 C11 C12 113.9(6) . . ?
C18 C11 B1 109.2(8) . . ?
C12 C11 B1 108.8(5) . . ?
C18 C11 Eu 119.1(5) . . ?
C12 C11 Eu 125.9(4) . . ?
B1 C11 Eu 63.4(3) . . ?
C18 C11 H11 100(3) . . ?
C12 C11 H11 106(3) . . ?
B1 C11 H11 119(3) . . ?
Eu C11 H11 55(3) . . ?
C13 C12 C11 114.9(5) . . ?
C13 C12 H12A 108.5 . . ?
C11 C12 H12A 108.5 . . ?
C13 C12 H12B 108.5 . . ?
C11 C12 H12B 108.5 . . ?
H12A C12 H12B 107.5 . . ?
C12 C13 C14 113.7(5) . . ?
C12 C13 H13A 108.8 . . ?
C14 C13 H13A 108.8 . . ?
C12 C13 H13B 108.8 . . ?
C14 C13 H13B 108.8 . . ?
H13A C13 H13B 107.7 . . ?
C13 C14 C15 115.8(5) . . ?
C13 C14 H14A 108.3 . . ?
C15 C14 H14A 108.3 . . ?
C13 C14 H14B 108.3 . . ?
C15 C14 H14B 108.3 . . ?
H14A C14 H14B 107.4 . . ?
C14 C15 C16 113.1(5) . . ?
C14 C15 B1 109.4(5) . . ?
C16 C15 B1 108.1(5) . . ?
C14 C15 H15 107(3) . . ?
C16 C15 H15 104(3) . . ?
B1 C15 H15 115(3) . . ?
C17 C16 C15 115.9(5) . . ?
C17 C16 H16A 108.3 . . ?
C15 C16 H16A 108.3 . . ?
C17 C16 H16B 108.3 . . ?
C15 C16 H16B 108.3 . . ?
H16A C16 H16B 107.4 . . ?
C16 C17 C18 114.2(5) . . ?
C16 C17 H17A 108.7 . . ?
C18 C17 H17A 108.7 . . ?
C16 C17 H17B 108.7 . . ?
C18 C17 H17B 108.7 . . ?
H17A C17 H17B 107.6 . . ?
C17 C18 C11 114.7(5) . . ?
C17 C18 H18A 108.6 . . ?
C11 C18 H18A 108.6 . . ?
C17 C18 H18B 108.6 . . ?
C11 C18 H18B 108.6 . . ?
H18A C18 H18B 107.6 . . ?
C25 B2 C21 106.1(5) . . ?
C25 B2 Eu 122.7(5) . . ?
C21 B2 Eu 131.2(4) . . ?
C25 B2 H3 111(3) . . ?
C21 B2 H3 109(3) . . ?
Eu B2 H3 55(3) . . ?
C25 B2 H4 115(3) . . ?
C21 B2 H4 113(3) . . ?
Eu B2 H4 48(3) . . ?
H3 B2 H4 103(4) . . ?
C22 C21 C28 112.9(5) . . ?
C22 C21 B2 106.6(6) . . ?
C28 C21 B2 109.3(5) . . ?
C22 C21 H21 104(3) . . ?
C28 C21 H21 108(3) . . ?
B2 C21 H21 115(4) . . ?
C23 C22 C21 118.5(6) . . ?
C23 C22 H22A 107.7 . . ?
C21 C22 H22A 107.7 . . ?
C23 C22 H22B 107.7 . . ?
C21 C22 H22B 107.7 . . ?
H22A C22 H22B 107.1 . . ?
C22 C23 C24 113.9(6) . . ?
C22 C23 H23A 108.8 . . ?
C24 C23 H23A 108.8 . . ?
C22 C23 H23B 108.8 . . ?
C24 C23 H23B 108.8 . . ?
H23A C23 H23B 107.7 . . ?
C23 C24 C25 114.9(5) . . ?
C23 C24 H24A 108.5 . . ?
C25 C24 H24A 108.5 . . ?
C23 C24 H24B 108.5 . . ?
C25 C24 H24B 108.5 . . ?
H24A C24 H24B 107.5 . . ?
C24 C25 C26 113.0(5) . . ?
C24 C25 B2 110.1(5) . . ?
C26 C25 B2 109.6(5) . . ?
C24 C25 H25 108(3) . . ?
C26 C25 H25 100(4) . . ?
B2 C25 H25 117(4) . . ?
C27 C26 C25 114.4(5) . . ?
C27 C26 H26A 108.7 . . ?
C25 C26 H26A 108.7 . . ?
C27 C26 H26B 108.7 . . ?
C25 C26 H26B 108.7 . . ?
H26A C26 H26B 107.6 . . ?
C26 C27 C28 114.8(5) . . ?
C26 C27 H27A 108.6 . . ?
C28 C27 H27A 108.6 . . ?
C26 C27 H27B 108.6 . . ?
C28 C27 H27B 108.6 . . ?
H27A C27 H27B 107.5 . . ?
C27 C28 C21 115.5(5) . . ?
C27 C28 H28A 108.4 . . ?
C21 C28 H28A 108.4 . . ?
C27 C28 H28B 108.4 . . ?
C21 C28 H28B 108.4 . . ?
H28A C28 H28B 107.5 . . ?
C34 O1 C31 107.0(5) . . ?
C34 O1 Eu 127.7(4) . . ?
C31 O1 Eu 118.6(4) . . ?
O1 C31 C32 106.2(5) . . ?
O1 C31 H31A 110.5 . . ?
C32 C31 H31A 110.5 . . ?
O1 C31 H31B 110.5 . . ?
C32 C31 H31B 110.5 . . ?
H31A C31 H31B 108.7 . . ?
C31 C32 C33 103.6(6) . . ?
C31 C32 H32A 111.0 . . ?
C33 C32 H32A 111.0 . . ?
C31 C32 H32B 111.0 . . ?
C33 C32 H32B 111.0 . . ?
H32A C32 H32B 109.0 . . ?
C34 C33 C32 105.5(8) . . ?
C34 C33 H33A 110.6 . . ?
C32 C33 H33A 110.6 . . ?
C34 C33 H33B 110.6 . . ?
C32 C33 H33B 110.6 . . ?
H33A C33 H33B 108.8 . . ?
C33 C34 O1 112.8(8) . . ?
C33 C34 H34A 109.0 . . ?
O1 C34 H34A 109.0 . . ?
C33 C34 H34B 109.0 . . ?
O1 C34 H34B 109.0 . . ?
H34A C34 H34B 107.8 . . ?
C44 O2 C41 106.9(5) . . ?
C44 O2 Eu 124.1(4) . . ?
C41 O2 Eu 129.0(4) . . ?
O2 C41 C42 104.1(6) . . ?
O2 C41 H41A 110.9 . . ?
C42 C41 H41A 110.9 . . ?
O2 C41 H41B 110.9 . . ?
C42 C41 H41B 110.9 . . ?
H41A C41 H41B 108.9 . . ?
C41 C42 C43 102.9(5) . . ?
C41 C42 H42A 111.2 . . ?
C43 C42 H42A 111.2 . . ?
C41 C42 H42B 111.2 . . ?
C43 C42 H42B 111.2 . . ?
H42A C42 H42B 109.1 . . ?
C44 C43 C42 104.9(5) . . ?
C44 C43 H43A 110.8 . . ?
C42 C43 H43A 110.8 . . ?
C44 C43 H43B 110.8 . . ?
C42 C43 H43B 110.8 . . ?
H43A C43 H43B 108.8 . . ?
O2 C44 C43 107.8(5) . . ?
O2 C44 H44A 110.2 . . ?
C43 C44 H44A 110.2 . . ?
O2 C44 H44B 110.2 . . ?
C43 C44 H44B 110.2 . . ?
H44A C44 H44B 108.5 . . ?
C51 O3 C54 108.0(4) . . ?
C51 O3 Eu 119.9(3) . . ?
C54 O3 Eu 130.2(3) . . ?
O3 C51 C52 107.9(5) . . ?
O3 C51 H51A 110.1 . . ?
C52 C51 H51A 110.1 . . ?
O3 C51 H51B 110.1 . . ?
C52 C51 H51B 110.1 . . ?
H51A C51 H51B 108.4 . . ?
C51 C52 C53 103.2(5) . . ?
C51 C52 H52A 111.1 . . ?
C53 C52 H52A 111.1 . . ?
C51 C52 H52B 111.1 . . ?
C53 C52 H52B 111.1 . . ?
H52A C52 H52B 109.1 . . ?
C52 C53 C54 102.4(5) . . ?
C52 C53 H53A 111.3 . . ?
C54 C53 H53A 111.3 . . ?
C52 C53 H53B 111.3 . . ?
C54 C53 H53B 111.3 . . ?
H53A C53 H53B 109.2 . . ?
O3 C54 C53 104.3(4) . . ?
O3 C54 H54A 110.9 . . ?
C53 C54 H54A 110.9 . . ?
O3 C54 H54B 110.9 . . ?
C53 C54 H54B 110.9 . . ?
H54A C54 H54B 108.9 . . ?
C64 O4 C61 105.3(5) . . ?
C64 O4 Eu 127.2(3) . . ?
C61 O4 Eu 124.1(4) . . ?
O4 C61 C62 104.6(5) . . ?
O4 C61 H61A 110.8 . . ?
C62 C61 H61A 110.8 . . ?
O4 C61 H61B 110.8 . . ?
C62 C61 H61B 110.8 . . ?
H61A C61 H61B 108.9 . . ?
C63 C62 C61 104.8(6) . . ?
C63 C62 H62A 110.8 . . ?
C61 C62 H62A 110.8 . . ?
C63 C62 H62B 110.8 . . ?
C61 C62 H62B 110.8 . . ?
H62A C62 H62B 108.8 . . ?
C62 C63 C64 106.1(5) . . ?
C62 C63 H63A 110.5 . . ?
C64 C63 H63A 110.5 . . ?
C62 C63 H63B 110.5 . . ?
C64 C63 H63B 110.5 . . ?
H63A C63 H63B 108.7 . . ?
O4 C64 C63 106.4(5) . . ?
O4 C64 H64A 110.5 . . ?
C63 C64 H64A 110.5 . . ?
O4 C64 H64B 110.5 . . ?
C63 C64 H64B 110.5 . . ?
H64A C64 H64B 108.6 . . ?

loop_
_geom_bond_atom_site_label_1
_geom_bond_atom_site_label_2
_geom_bond_distance
_geom_bond_site_symmetry_2
_geom_bond_publ_flag
Eu O1 2.591(4) . ?
Eu O3 2.597(3) . ?
Eu O4 2.603(5) . ?
Eu O2 2.635(5) . ?
Eu B1 2.794(6) . ?
Eu B2 2.920(7) . ?
Eu C11 3.116(6) . ?
Eu H1 2.48(4) . ?
Eu H2 2.57(4) . ?
Eu H11 2.68(5) . ?
Eu H3 2.43(6) . ?
Eu H4 2.30(6) . ?
B1 C11 1.616(8) . ?
B1 C15 1.629(9) . ?
B1 H1 1.17(4) . ?
B1 H2 1.17(5) . ?
C11 C18 1.545(11) . ?
C11 C12 1.552(9) . ?
C11 H11 0.98(5) . ?
C12 C13 1.515(9) . ?
C12 H12A 0.9900 . ?
C12 H12B 0.9900 . ?
C13 C14 1.526(10) . ?
C13 H13A 0.9900 . ?
C13 H13B 0.9900 . ?
C14 C15 1.538(9) . ?
C14 H14A 0.9900 . ?
C14 H14B 0.9900 . ?
C15 C16 1.539(8) . ?
C15 H15 1.01(5) . ?
C16 C17 1.522(8) . ?
C16 H16A 0.9900 . ?
C16 H16B 0.9900 . ?
C17 C18 1.545(14) . ?
C17 H17A 0.9900 . ?
C17 H17B 0.9900 . ?
C18 H18A 0.9900 . ?
C18 H18B 0.9900 . ?
B2 C25 1.598(9) . ?
B2 C21 1.629(10) . ?
B2 H3 1.25(5) . ?
B2 H4 1.22(6) . ?
C21 C22 1.525(11) . ?
C21 C28 1.535(9) . ?
C21 H21 1.07(7) . ?
C22 C23 1.496(11) . ?
C22 H22A 0.9900 . ?
C22 H22B 0.9900 . ?
C23 C24 1.526(10) . ?
C23 H23A 0.9900 . ?
C23 H23B 0.9900 . ?
C24 C25 1.539(8) . ?
C24 H24A 0.9900 . ?
C24 H24B 0.9900 . ?
C25 C26 1.548(8) . ?
C25 H25 1.07(6) . ?
C26 C27 1.520(8) . ?
C26 H26A 0.9900 . ?
C26 H26B 0.9900 . ?
C27 C28 1.532(9) . ?
C27 H27A 0.9900 . ?
C27 H27B 0.9900 . ?
C28 H28A 0.9900 . ?
C28 H28B 0.9900 . ?
O1 C34 1.410(8) . ?
O1 C31 1.451(8) . ?
C31 C32 1.513(9) . ?
C31 H31A 0.9900 . ?
C31 H31B 0.9900 . ?
C32 C33 1.546(14) . ?
C32 H32A 0.9900 . ?
C32 H32B 0.9900 . ?
C33 C34 1.404(12) . ?
C33 H33A 0.9900 . ?
C33 H33B 0.9900 . ?
C34 H34A 0.9900 . ?
C34 H34B 0.9900 . ?
O2 C44 1.434(8) . ?
O2 C41 1.452(8) . ?
C41 C42 1.501(10) . ?
C41 H41A 0.9900 . ?
C41 H41B 0.9900 . ?
C42 C43 1.517(9) . ?
C42 H42A 0.9900 . ?
C42 H42B 0.9900 . ?
C43 C44 1.499(9) . ?
C43 H43A 0.9900 . ?
C43 H43B 0.9900 . ?
C44 H44A 0.9900 . ?
C44 H44B 0.9900 . ?
O3 C51 1.437(6) . ?
O3 C54 1.448(6) . ?
C51 C52 1.492(8) . ?
C51 H51A 0.9900 . ?
C51 H51B 0.9900 . ?
C52 C53 1.496(8) . ?
C52 H52A 0.9900 . ?
C52 H52B 0.9900 . ?
C53 C54 1.511(8) . ?
C53 H53A 0.9900 . ?
C53 H53B 0.9900 . ?
C54 H54A 0.9900 . ?
C54 H54B 0.9900 . ?
O4 C64 1.443(7) . ?
O4 C61 1.451(8) . ?
C61 C62 1.491(9) . ?
C61 H61A 0.9900 . ?
C61 H61B 0.9900 . ?
C62 C63 1.471(10) . ?
C62 H62A 0.9900 . ?
C62 H62B 0.9900 . ?
C63 C64 1.508(9) . ?
C63 H63A 0.9900 . ?
C63 H63B 0.9900 . ?
C64 H64A 0.9900 . ?
C64 H64B 0.9900 . ?
